data_1540556
loop_
_publ_author_name
'Takamizawa, Satoshi'
'Takasaki, Yuichi'

_publ_section_title
;
 Shape-memory effect in an organosuperelastic crystal
;
_journal_issue 2
_journal_name_full 'Chem. Sci.'
_journal_page_first 1527
_journal_paper_doi 10.1039/C5SC04057D
_journal_volume 7
_journal_year 2016
_chemical_formula_sum 'C40 H56 B P'
_chemical_formula_weight 578.63
_chemical_name_systematic
; 
 ? 
;
_space_group_IT_number 14
_symmetry_cell_setting monoclinic
_symmetry_space_group_name_Hall '-P 2yn'
_symmetry_space_group_name_H-M 'P 1 21/n 1'
_atom_sites_solution_hydrogens geom
_atom_sites_solution_primary direct
_atom_sites_solution_secondary difmap
_audit_creation_method SHELXL-97
_audit_update_record
;
2014-02-11 deposited with the CCDC.
2015-11-19 downloaded from the CCDC.
;
_cell_angle_alpha 90.00
_cell_angle_beta 102.611(2)
_cell_angle_gamma 90.00
_cell_formula_units_Z 8
_cell_length_a 12.1401(14)
_cell_length_b 36.975(4)
_cell_length_c 17.688(2)
_cell_measurement_reflns_used 3563
_cell_measurement_temperature 403
_cell_measurement_theta_max 17.22
_cell_measurement_theta_min 2.20
_cell_volume 7748.2(15)
_computing_cell_refinement 'Bruker SMART'
_computing_data_collection 'Bruker SMART'
_computing_data_reduction 'Bruker SAINT'
_computing_molecular_graphics 'Bruker SHELXTL'
_computing_publication_material 'Bruker SHELXTL'
_computing_structure_refinement 'SHELXL-97 (Sheldrick, 1997)'
_computing_structure_solution 'SHELXS-97 (Sheldrick, 1990)'
_diffrn_ambient_temperature 403
_diffrn_detector_area_resol_mean 8.366
_diffrn_measured_fraction_theta_full 0.997
_diffrn_measured_fraction_theta_max 0.997
_diffrn_measurement_device_type 'CCD area detector'
_diffrn_measurement_method 'phi and omega scans'
_diffrn_radiation_monochromator graphite
_diffrn_radiation_source 'fine-focus sealed tube'
_diffrn_radiation_type MoK\a
_diffrn_radiation_wavelength 0.71073
_diffrn_reflns_av_R_equivalents 0.0892
_diffrn_reflns_av_sigmaI/netI 0.1359
_diffrn_reflns_limit_h_max 15
_diffrn_reflns_limit_h_min -16
_diffrn_reflns_limit_k_max 35
_diffrn_reflns_limit_k_min -49
_diffrn_reflns_limit_l_max 20
_diffrn_reflns_limit_l_min -23
_diffrn_reflns_number 57189
_diffrn_reflns_theta_full 28.28
_diffrn_reflns_theta_max 28.28
_diffrn_reflns_theta_min 1.10
_exptl_absorpt_coefficient_mu 0.094
_exptl_absorpt_correction_T_max 0.9787
_exptl_absorpt_correction_T_min 0.9118
_exptl_absorpt_correction_type empirical
_exptl_absorpt_process_details
;
SADABS; Sheldrick 1996
;
_exptl_crystal_colour colorless
_exptl_crystal_density_diffrn 0.992
_exptl_crystal_density_method 'not measured'
_exptl_crystal_description needle
_exptl_crystal_F_000 2528
_exptl_crystal_size_max 1.00
_exptl_crystal_size_mid 0.24
_exptl_crystal_size_min 0.23
_refine_diff_density_max 0.476
_refine_diff_density_min -0.265
_refine_diff_density_rms 0.067
_refine_ls_extinction_method none
_refine_ls_goodness_of_fit_ref 1.123
_refine_ls_hydrogen_treatment constr
_refine_ls_matrix_type full
_refine_ls_number_parameters 635
_refine_ls_number_reflns 19194
_refine_ls_number_restraints 469
_refine_ls_restrained_S_all 1.401
_refine_ls_R_factor_all 0.4430
_refine_ls_R_factor_gt 0.1668
_refine_ls_shift/su_max 0.001
_refine_ls_shift/su_mean 0.000
_refine_ls_structure_factor_coef Fsqd
_refine_ls_weighting_details 'calc w=1/[\s^2^(Fo^2^)+(0.2000P)^2^+0.0000P] where P=(Fo^2^+2Fc^2^)/3'
_refine_ls_weighting_scheme calc
_refine_ls_wR_factor_gt 0.4463
_refine_ls_wR_factor_ref 0.5654
_reflns_number_gt 3231
_reflns_number_total 19194
_reflns_threshold_expression >2sigma(I)
_cod_data_source_file c5sc04057d5.cif
_cod_data_source_block 1_beta_403K
_cod_depositor_comments
;
The following automatic conversions were performed:

'_symmetry_cell_setting' value 'Monoclinic' changed to 'monoclinic'
according to
/usr/data/users/saulius/crontab/automatic-downloads/rss-feeds/RSC/lib/dictionaries/cif_core.dic
dictionary named 'cif_core.dic' version 2.4.2 from 2011-04-26.

Automatic conversion script
Id: cif_fix_values 4268 2015-11-12 08:31:59Z antanas 

 Adding full bibliography for 1540554--1540557.cif.
;
_cod_original_cell_volume 7748.1(15)
_cod_original_sg_symbol_H-M P2(1)/n
_cod_database_code 1540556

loop_
_symmetry_equiv_pos_as_xyz
'x, y, z'
'-x+1/2, y+1/2, -z+1/2'
'-x, -y, -z'
'x-1/2, -y-1/2, z-1/2'

loop_
_atom_site_label
_atom_site_type_symbol
_atom_site_fract_x
_atom_site_fract_y
_atom_site_fract_z
_atom_site_U_iso_or_equiv
_atom_site_adp_type
_atom_site_occupancy
_atom_site_symmetry_multiplicity
_atom_site_calc_flag
_atom_site_refinement_flags
B1 B 0.2558(9) 0.4864(3) 0.2486(6) 0.128(3) Uani 1 1 d .
B2 B 0.8134(7) 0.2352(2) 0.2510(5) 0.097(3) Uani 1 1 d .
C1 C 0.15218(17) 0.46212(7) 0.19289(14) 0.208(4) Uani 1 1 d GU
C2 C 0.13107(15) 0.42814(7) 0.22023(16) 0.253(5) Uani 1 1 d GU
H2 H 0.1762 0.4193 0.2659 0.304 Uiso 1 1 calc R
C3 C 0.04252(15) 0.40731(8) 0.1793(2) 0.277(5) Uani 1 1 d GU
H3 H 0.0284 0.3846 0.1976 0.333 Uiso 1 1 calc R
C4 C -0.02491(18) 0.42047(9) 0.1111(2) 0.257(5) Uani 1 1 d GU
H4 H -0.0842 0.4065 0.0837 0.309 Uiso 1 1 calc R
C5 C -0.0038(2) 0.45444(9) 0.08375(18) 0.255(5) Uani 1 1 d GU
H5 H -0.0489 0.4632 0.0381 0.306 Uiso 1 1 calc R
C6 C 0.0847(2) 0.47527(8) 0.12465(15) 0.243(4) Uani 1 1 d GU
H6 H 0.0989 0.4980 0.1063 0.292 Uiso 1 1 calc R
C7 C 0.19016(19) 0.51090(6) 0.30328(15) 0.119(3) Uani 1 1 d G
C8 C 0.1659(2) 0.49677(7) 0.36960(15) 0.147(3) Uani 1 1 d G
H8 H 0.1916 0.4737 0.3854 0.176 Uiso 1 1 calc R
C9 C 0.0982(2) 0.51767(7) 0.41784(17) 0.171(4) Uani 1 1 d G
H9 H 0.0815 0.5090 0.4634 0.205 Uiso 1 1 calc R
C10 C 0.0642(2) 0.55128(7) 0.38583(18) 0.195(6) Uani 1 1 d G
H10 H 0.0238 0.5656 0.4135 0.234 Uiso 1 1 calc R
C11 C 0.0816(2) 0.56494(7) 0.32274(18) 0.191(6) Uani 1 1 d G
H11 H 0.0518 0.5875 0.3065 0.229 Uiso 1 1 calc R
C12 C 0.1476(2) 0.54545(7) 0.27654(16) 0.146(3) Uani 1 1 d G
H12 H 0.1614 0.5553 0.2311 0.175 Uiso 1 1 calc R
C13 C 0.3282(2) 0.51161(6) 0.19778(15) 0.137(3) Uani 1 1 d GDU
C14 C 0.3424(2) 0.49772(7) 0.12686(15) 0.200(3) Uani 1 1 d GDU
H14 H 0.3131 0.4751 0.1106 0.240 Uiso 1 1 calc R
C15 C 0.4002(3) 0.51744(8) 0.08006(18) 0.200(3) Uani 1 1 d GDU
H15 H 0.4039 0.5106 0.0301 0.240 Uiso 1 1 calc R
C16 C 0.4517(3) 0.54859(7) 0.1167(2) 0.200(3) Uani 1 1 d GDU
H16 H 0.5018 0.5602 0.0917 0.240 Uiso 1 1 calc R
C17 C 0.4380(3) 0.56465(6) 0.1857(2) 0.196(4) Uani 1 1 d GDU
H17 H 0.4687 0.5871 0.2021 0.235 Uiso 1 1 calc R
C18 C 0.3748(2) 0.54455(6) 0.22827(18) 0.169(4) Uani 1 1 d GDU
H18 H 0.3640 0.5529 0.2757 0.203 Uiso 1 1 calc R
C19 C 0.35105(16) 0.46175(6) 0.30226(12) 0.174(3) Uani 1 1 d GDU
C20 C 0.37577(15) 0.42833(6) 0.27261(11) 0.214(4) Uani 1 1 d GDU
H20 H 0.3365 0.4209 0.2239 0.257 Uiso 1 1 calc R
C21 C 0.45940(15) 0.40606(6) 0.31597(11) 0.230(4) Uani 1 1 d GDU
H21 H 0.4714 0.3825 0.3010 0.276 Uiso 1 1 calc R
C22 C 0.52316(18) 0.42151(6) 0.38280(12) 0.218(4) Uani 1 1 d GDU
H22 H 0.5865 0.4085 0.4073 0.262 Uiso 1 1 calc R
C23 C 0.5049(2) 0.45385(6) 0.41800(13) 0.239(4) Uani 1 1 d GDU
H23 H 0.5453 0.4611 0.4665 0.287 Uiso 1 1 calc R
C24 C 0.41833(19) 0.47426(6) 0.37190(13) 0.199(4) Uani 1 1 d GDU
H24 H 0.4049 0.4974 0.3885 0.238 Uiso 1 1 calc R
C25 C 0.73792(19) 0.26317(6) 0.28973(16) 0.107(2) Uani 1 1 d GDU
C26 C 0.7137(2) 0.25354(6) 0.35979(16) 0.136(3) Uani 1 1 d GDU
H26 H 0.7426 0.2321 0.3836 0.163 Uiso 1 1 calc R
C27 C 0.6428(2) 0.27677(6) 0.39721(15) 0.158(3) Uani 1 1 d GDU
H27 H 0.6276 0.2700 0.4445 0.190 Uiso 1 1 calc R
C28 C 0.5996(2) 0.30794(6) 0.36296(13) 0.166(4) Uani 1 1 d GU
H28 H 0.5538 0.3225 0.3860 0.200 Uiso 1 1 calc R
C29 C 0.62394(17) 0.31733(6) 0.29562(13) 0.162(3) Uani 1 1 d GU
H29 H 0.5959 0.3390 0.2726 0.194 Uiso 1 1 calc R
C30 C 0.69004(17) 0.29566(6) 0.25863(15) 0.133(3) Uani 1 1 d GU
H30 H 0.7028 0.3032 0.2111 0.160 Uiso 1 1 calc R
C31 C 0.7218(2) 0.20528(7) 0.20996(19) 0.103(2) Uani 1 1 d G
C32 C 0.7065(3) 0.17143(6) 0.2435(2) 0.137(3) Uani 1 1 d G
H32 H 0.7509 0.1647 0.2912 0.165 Uiso 1 1 calc R
C33 C 0.6228(3) 0.14833(7) 0.2030(2) 0.157(4) Uani 1 1 d G
H33 H 0.6146 0.1260 0.2253 0.189 Uiso 1 1 calc R
C34 C 0.5540(3) 0.15572(7) 0.1355(2) 0.193(6) Uani 1 1 d G
H34 H 0.4992 0.1392 0.1120 0.232 Uiso 1 1 calc R
C35 C 0.5662(3) 0.18865(8) 0.1011(2) 0.157(4) Uani 1 1 d G
H35 H 0.5211 0.1948 0.0533 0.189 Uiso 1 1 calc R
C36 C 0.6475(2) 0.21196(7) 0.14028(18) 0.129(3) Uani 1 1 d G
H36 H 0.6529 0.2344 0.1176 0.155 Uiso 1 1 calc R
C37 C 0.8737(6) 0.2549(2) 0.1872(5) 0.106(2) Uani 1 1 d DU
C38 C 0.8856(8) 0.2380(3) 0.1201(6) 0.144(3) Uani 1 1 d DU
H38 H 0.8545 0.2151 0.1091 0.173 Uiso 1 1 calc R
C39 C 0.9423(9) 0.2538(3) 0.0679(6) 0.178(4) Uani 1 1 d DU
H39 H 0.9505 0.2421 0.0229 0.214 Uiso 1 1 calc R
C40 C 0.9848(10) 0.2875(3) 0.0870(7) 0.184(5) Uani 1 1 d DU
H40 H 1.0222 0.2987 0.0527 0.221 Uiso 1 1 calc R
C41 C 0.9771(10) 0.3064(3) 0.1526(7) 0.193(5) Uani 1 1 d DU
H41 H 1.0080 0.3294 0.1628 0.231 Uiso 1 1 calc R
C42 C 0.9202(8) 0.2890(3) 0.2030(6) 0.154(3) Uani 1 1 d DU
H42 H 0.9134 0.3007 0.2484 0.184 Uiso 1 1 calc R
C43 C 0.9197(4) 0.2182(2) 0.3157(4) 0.110(2) Uani 1 1 d G
C44 C 0.9643(7) 0.1849(2) 0.3010(4) 0.148(4) Uani 1 1 d G
H44 H 0.9313 0.1720 0.2567 0.178 Uiso 1 1 calc R
C45 C 1.0580(7) 0.17105(16) 0.3523(6) 0.199(6) Uani 1 1 d G
H45 H 1.0878 0.1488 0.3424 0.238 Uiso 1 1 calc R
C46 C 1.1072(5) 0.1904(3) 0.4184(5) 0.209(7) Uani 1 1 d G
H46 H 1.1699 0.1811 0.4528 0.251 Uiso 1 1 calc R
C47 C 1.0627(7) 0.2236(3) 0.4332(3) 0.172(4) Uani 1 1 d G
H47 H 1.0956 0.2366 0.4775 0.207 Uiso 1 1 calc R
C48 C 0.9689(7) 0.23751(15) 0.3819(5) 0.137(3) Uani 1 1 d G
H48 H 0.9392 0.2597 0.3918 0.165 Uiso 1 1 calc R
C49 C 0.1952(11) 0.2079(4) 0.1844(8) 0.259(7) Uani 1 1 d DU
H49A H 0.1532 0.1974 0.2198 0.311 Uiso 1 1 calc R
H49B H 0.1446 0.2241 0.1503 0.311 Uiso 1 1 calc R
C50 C 0.2273(13) 0.1786(3) 0.1373(9) 0.283(7) Uani 1 1 d DU
H50A H 0.2764 0.1618 0.1710 0.340 Uiso 1 1 calc R
H50B H 0.2697 0.1888 0.1018 0.340 Uiso 1 1 calc R
C51 C 0.1289(12) 0.1585(4) 0.0921(9) 0.309(7) Uani 1 1 d DU
H51A H 0.1205 0.1647 0.0378 0.371 Uiso 1 1 calc R
H51B H 0.0617 0.1668 0.1080 0.371 Uiso 1 1 calc R
C52 C 0.1341(16) 0.1181(3) 0.0993(11) 0.369(9) Uani 1 1 d DU
H52A H 0.0709 0.1077 0.0638 0.553 Uiso 1 1 calc R
H52B H 0.1317 0.1113 0.1513 0.553 Uiso 1 1 calc R
H52C H 0.2030 0.1095 0.0874 0.553 Uiso 1 1 calc R
C53 C 0.3822(11) 0.2585(3) 0.1832(7) 0.199(4) Uani 1 1 d DU
H53A H 0.4388 0.2721 0.2192 0.239 Uiso 1 1 calc R
H53B H 0.4218 0.2419 0.1560 0.239 Uiso 1 1 calc R
C54 C 0.3185(14) 0.2835(4) 0.1272(8) 0.242(5) Uani 1 1 d DU
H54A H 0.2632 0.2693 0.0914 0.291 Uiso 1 1 calc R
H54B H 0.2768 0.2991 0.1551 0.291 Uiso 1 1 calc R
C55 C 0.3733(15) 0.3066(4) 0.0812(9) 0.275(6) Uani 1 1 d DU
H55A H 0.4321 0.3198 0.1164 0.330 Uiso 1 1 calc R
H55B H 0.4103 0.2912 0.0499 0.330 Uiso 1 1 calc R
C56 C 0.3064(16) 0.3326(5) 0.0304(10) 0.326(8) Uani 1 1 d DU
H56A H 0.3534 0.3452 0.0019 0.488 Uiso 1 1 calc R
H56B H 0.2741 0.3495 0.0604 0.488 Uiso 1 1 calc R
H56C H 0.2472 0.3202 -0.0052 0.488 Uiso 1 1 calc R
C57 C 0.4129(10) 0.2065(3) 0.2930(7) 0.214(5) Uani 1 1 d DU
H57A H 0.4487 0.1931 0.2578 0.256 Uiso 1 1 calc R
H57B H 0.4690 0.2228 0.3222 0.256 Uiso 1 1 calc R
C58 C 0.3812(12) 0.1807(4) 0.3475(8) 0.242(5) Uani 1 1 d DU
H58A H 0.3610 0.1948 0.3888 0.290 Uiso 1 1 calc R
H58B H 0.3129 0.1687 0.3205 0.290 Uiso 1 1 calc R
C59 C 0.4594(14) 0.1525(4) 0.3843(9) 0.262(6) Uani 1 1 d DU
H59A H 0.5189 0.1633 0.4233 0.314 Uiso 1 1 calc R
H59B H 0.4939 0.1413 0.3456 0.314 Uiso 1 1 calc R
C60 C 0.4006(16) 0.1245(4) 0.4209(9) 0.299(7) Uani 1 1 d DU
H60A H 0.3650 0.1357 0.4584 0.449 Uiso 1 1 calc R
H60B H 0.4543 0.1069 0.4461 0.449 Uiso 1 1 calc R
H60C H 0.3444 0.1129 0.3819 0.449 Uiso 1 1 calc R
C61 C 0.2232(11) 0.2590(3) 0.2885(8) 0.205(4) Uani 1 1 d DU
H61A H 0.1613 0.2696 0.2511 0.246 Uiso 1 1 calc R
H61B H 0.1904 0.2428 0.3207 0.246 Uiso 1 1 calc R
C62 C 0.2783(12) 0.2867(3) 0.3357(8) 0.229(4) Uani 1 1 d DU
H62A H 0.3141 0.3020 0.3034 0.275 Uiso 1 1 calc R
H62B H 0.3384 0.2756 0.3738 0.275 Uiso 1 1 calc R
C63 C 0.2185(14) 0.3098(4) 0.3764(9) 0.262(5) Uani 1 1 d DU
H63A H 0.1643 0.3232 0.3381 0.315 Uiso 1 1 calc R
H63B H 0.1755 0.2946 0.4040 0.315 Uiso 1 1 calc R
C64 C 0.2759(15) 0.3347(4) 0.4290(11) 0.309(7) Uani 1 1 d DU
H64A H 0.2230 0.3480 0.4514 0.463 Uiso 1 1 calc R
H64B H 0.3164 0.3511 0.4030 0.463 Uiso 1 1 calc R
H64C H 0.3281 0.3223 0.4692 0.463 Uiso 1 1 calc R
C65 C 0.6765(12) 0.5092(3) 0.3111(8) 0.226(5) Uani 1 1 d DU
H65A H 0.6148 0.5204 0.2744 0.271 Uiso 1 1 calc R
H65B H 0.6436 0.4930 0.3432 0.271 Uiso 1 1 calc R
C66 C 0.7361(13) 0.5366(4) 0.3588(8) 0.235(5) Uani 1 1 d DU
H66A H 0.7647 0.5536 0.3260 0.282 Uiso 1 1 calc R
H66B H 0.8008 0.5255 0.3929 0.282 Uiso 1 1 calc R
C67 C 0.6745(14) 0.5566(4) 0.4056(9) 0.274(6) Uani 1 1 d DU
H67A H 0.6453 0.5393 0.4378 0.329 Uiso 1 1 calc R
H67B H 0.6099 0.5675 0.3712 0.329 Uiso 1 1 calc R
C68 C 0.7319(16) 0.5846(4) 0.4555(10) 0.314(8) Uani 1 1 d DU
H68A H 0.6802 0.5958 0.4824 0.472 Uiso 1 1 calc R
H68B H 0.7601 0.6024 0.4250 0.472 Uiso 1 1 calc R
H68C H 0.7937 0.5742 0.4924 0.472 Uiso 1 1 calc R
C69 C 0.8388(10) 0.5088(3) 0.2035(7) 0.209(4) Uani 1 1 d DU
H69A H 0.8978 0.5216 0.2394 0.251 Uiso 1 1 calc R
H69B H 0.8750 0.4923 0.1738 0.251 Uiso 1 1 calc R
C70 C 0.7709(12) 0.5352(4) 0.1503(8) 0.233(5) Uani 1 1 d DU
H70A H 0.7065 0.5227 0.1190 0.279 Uiso 1 1 calc R
H70B H 0.7423 0.5532 0.1808 0.279 Uiso 1 1 calc R
C71 C 0.8321(12) 0.5537(4) 0.0981(9) 0.257(5) Uani 1 1 d DU
H71A H 0.8587 0.5357 0.0662 0.309 Uiso 1 1 calc R
H71B H 0.8978 0.5656 0.1291 0.309 Uiso 1 1 calc R
C72 C 0.7636(13) 0.5807(4) 0.0470(9) 0.296(7) Uani 1 1 d DU
H72A H 0.7210 0.5689 0.0016 0.445 Uiso 1 1 calc R
H72B H 0.8124 0.5985 0.0321 0.445 Uiso 1 1 calc R
H72C H 0.7128 0.5923 0.0742 0.445 Uiso 1 1 calc R
C73 C 0.8661(12) 0.4551(4) 0.3112(9) 0.253(6) Uani 1 1 d DU
H73A H 0.9065 0.4447 0.2749 0.303 Uiso 1 1 calc R
H73B H 0.9187 0.4706 0.3459 0.303 Uiso 1 1 calc R
C74 C 0.8342(14) 0.4264(4) 0.3559(9) 0.278(6) Uani 1 1 d DU
H74A H 0.7810 0.4106 0.3224 0.334 Uiso 1 1 calc R
H74B H 0.7973 0.4363 0.3947 0.334 Uiso 1 1 calc R
C75 C 0.9311(14) 0.4059(4) 0.3932(10) 0.304(6) Uani 1 1 d DU
H75A H 0.9642 0.4165 0.4432 0.365 Uiso 1 1 calc R
H75B H 0.9873 0.4061 0.3618 0.365 Uiso 1 1 calc R
C76 C 0.8964(17) 0.3692(4) 0.4034(11) 0.345(9) Uani 1 1 d DU
H76A H 0.8548 0.3685 0.4437 0.518 Uiso 1 1 calc R
H76B H 0.9619 0.3541 0.4174 0.518 Uiso 1 1 calc R
H76C H 0.8495 0.3607 0.3559 0.518 Uiso 1 1 calc R
C77 C 0.6444(10) 0.4584(3) 0.2013(7) 0.204(5) Uani 1 1 d DU
H77A H 0.6068 0.4449 0.2354 0.244 Uiso 1 1 calc R
H77B H 0.5902 0.4754 0.1724 0.244 Uiso 1 1 calc R
C78 C 0.6797(12) 0.4329(4) 0.1460(8) 0.243(5) Uani 1 1 d DU
H78A H 0.7413 0.4182 0.1743 0.292 Uiso 1 1 calc R
H78B H 0.7086 0.4469 0.1082 0.292 Uiso 1 1 calc R
C79 C 0.5889(13) 0.4082(4) 0.1036(9) 0.274(6) Uani 1 1 d DU
H79A H 0.5459 0.3987 0.1394 0.329 Uiso 1 1 calc R
H79B H 0.5377 0.4217 0.0637 0.329 Uiso 1 1 calc R
C80 C 0.6388(16) 0.3774(4) 0.0671(10) 0.324(8) Uani 1 1 d DU
H80A H 0.6978 0.3863 0.0439 0.487 Uiso 1 1 calc R
H80B H 0.5812 0.3663 0.0281 0.487 Uiso 1 1 calc R
H80C H 0.6692 0.3598 0.1061 0.487 Uiso 1 1 calc R
P1 P 0.3040(2) 0.23280(7) 0.23729(18) 0.1539(12) Uani 1 1 d .
P2 P 0.7571(3) 0.48284(8) 0.25817(18) 0.1603(13) Uani 1 1 d .

loop_
_atom_site_aniso_label
_atom_site_aniso_U_11
_atom_site_aniso_U_22
_atom_site_aniso_U_33
_atom_site_aniso_U_23
_atom_site_aniso_U_13
_atom_site_aniso_U_12
B1 0.116(8) 0.133(8) 0.138(8) 0.004(6) 0.037(7) 0.038(7)
B2 0.084(6) 0.103(6) 0.111(7) -0.008(5) 0.037(6) 0.004(5)
C1 0.209(7) 0.218(7) 0.228(7) -0.069(6) 0.116(6) 0.014(6)
C2 0.251(8) 0.265(8) 0.264(7) -0.070(7) 0.102(7) -0.024(7)
C3 0.266(8) 0.293(8) 0.287(8) -0.063(7) 0.090(7) -0.033(7)
C4 0.246(8) 0.276(8) 0.263(8) -0.080(7) 0.084(7) -0.009(7)
C5 0.244(8) 0.280(8) 0.257(7) -0.097(7) 0.090(6) -0.009(7)
C6 0.229(8) 0.275(7) 0.251(8) -0.078(7) 0.107(7) 0.001(6)
C7 0.097(6) 0.116(6) 0.137(7) 0.004(5) 0.007(5) 0.021(5)
C8 0.115(7) 0.170(8) 0.158(9) -0.008(7) 0.037(7) 0.000(6)
C9 0.148(9) 0.235(12) 0.131(8) -0.047(8) 0.033(7) -0.020(9)
C10 0.168(11) 0.206(12) 0.222(14) -0.072(10) 0.066(10) -0.026(10)
C11 0.137(9) 0.165(9) 0.258(15) -0.063(9) 0.015(9) 0.054(7)
C12 0.141(8) 0.139(7) 0.145(7) -0.005(6) 0.006(6) 0.028(6)
C13 0.121(6) 0.149(6) 0.130(6) 0.026(5) 0.004(5) 0.026(5)
C14 0.184(5) 0.235(6) 0.185(5) 0.044(4) 0.047(4) 0.015(4)
C15 0.184(5) 0.235(6) 0.185(5) 0.044(4) 0.047(4) 0.015(4)
C16 0.184(5) 0.235(6) 0.185(5) 0.044(4) 0.047(4) 0.015(4)
C17 0.163(8) 0.175(7) 0.237(9) 0.042(7) 0.017(7) -0.006(6)
C18 0.164(8) 0.158(7) 0.180(8) 0.043(6) 0.025(6) -0.006(6)
C19 0.176(6) 0.167(6) 0.213(7) 0.029(6) 0.120(6) 0.037(5)
C20 0.210(7) 0.219(7) 0.243(7) 0.040(6) 0.115(6) 0.050(6)
C21 0.222(8) 0.233(7) 0.260(8) 0.037(6) 0.110(6) 0.042(6)
C22 0.204(7) 0.231(7) 0.238(7) 0.076(6) 0.087(6) 0.037(6)
C23 0.227(7) 0.260(8) 0.249(7) 0.067(6) 0.092(6) 0.026(7)
C24 0.175(7) 0.221(7) 0.221(7) 0.082(6) 0.090(6) 0.051(6)
C25 0.090(5) 0.121(5) 0.112(5) -0.022(5) 0.023(4) -0.022(4)
C26 0.101(5) 0.150(6) 0.158(6) -0.043(5) 0.034(5) -0.004(5)
C27 0.135(7) 0.167(7) 0.180(7) -0.040(6) 0.051(6) -0.022(6)
C28 0.139(6) 0.167(7) 0.192(8) -0.055(6) 0.035(6) 0.001(6)
C29 0.146(6) 0.131(6) 0.200(8) -0.048(6) 0.018(6) 0.026(5)
C30 0.122(6) 0.119(6) 0.152(6) -0.025(5) 0.013(5) 0.015(5)
C31 0.082(5) 0.107(6) 0.122(6) -0.021(5) 0.028(5) -0.010(5)
C32 0.157(8) 0.110(6) 0.163(8) -0.019(6) 0.075(7) -0.046(6)
C33 0.169(10) 0.099(6) 0.220(11) -0.017(7) 0.079(9) -0.035(6)
C34 0.161(11) 0.202(12) 0.223(13) -0.087(10) 0.056(10) -0.076(9)
C35 0.132(8) 0.189(10) 0.153(8) -0.046(7) 0.035(7) -0.038(7)
C36 0.101(7) 0.136(7) 0.160(8) -0.034(6) 0.051(6) -0.030(5)
C37 0.079(5) 0.115(6) 0.122(6) 0.017(5) 0.020(5) -0.006(4)
C38 0.122(7) 0.182(7) 0.144(7) 0.015(6) 0.064(6) -0.001(6)
C39 0.160(8) 0.219(9) 0.162(8) 0.005(7) 0.049(7) -0.002(7)
C40 0.156(8) 0.210(9) 0.189(9) 0.087(8) 0.046(7) -0.012(7)
C41 0.162(8) 0.178(8) 0.235(10) 0.030(8) 0.037(8) -0.031(7)
C42 0.138(7) 0.148(7) 0.176(7) 0.049(6) 0.036(6) -0.025(6)
C43 0.096(6) 0.119(7) 0.128(8) 0.024(6) 0.051(6) 0.002(6)
C44 0.115(8) 0.144(9) 0.189(9) 0.056(7) 0.040(7) 0.048(6)
C45 0.176(13) 0.172(10) 0.267(16) 0.069(12) 0.092(12) 0.012(10)
C46 0.143(10) 0.252(15) 0.251(17) 0.110(12) 0.084(11) 0.090(11)
C47 0.104(8) 0.271(14) 0.141(9) 0.025(9) 0.024(8) -0.004(8)
C48 0.099(7) 0.194(9) 0.116(7) 0.007(7) 0.018(6) 0.015(7)
C49 0.172(10) 0.292(15) 0.271(14) 0.055(11) -0.048(10) -0.069(11)
C50 0.211(11) 0.313(14) 0.272(13) 0.040(11) -0.065(10) -0.061(11)
C51 0.259(12) 0.312(13) 0.306(13) 0.060(11) -0.047(10) -0.063(11)
C52 0.363(12) 0.368(13) 0.362(12) 0.000(10) 0.052(10) 0.001(11)
C53 0.186(11) 0.215(11) 0.214(11) -0.011(8) 0.082(9) -0.015(8)
C54 0.225(12) 0.270(13) 0.248(12) 0.032(9) 0.087(9) -0.036(9)
C55 0.254(14) 0.315(14) 0.268(14) 0.049(10) 0.083(10) -0.026(10)
C56 0.284(17) 0.364(18) 0.317(18) 0.088(14) 0.040(15) -0.001(15)
C57 0.159(9) 0.261(13) 0.193(11) 0.011(8) -0.024(9) 0.008(9)
C58 0.197(10) 0.290(14) 0.210(11) 0.021(9) -0.014(9) 0.043(9)
C59 0.229(13) 0.316(15) 0.227(12) 0.015(10) 0.022(9) 0.080(10)
C60 0.292(17) 0.345(18) 0.274(15) 0.081(13) 0.091(13) 0.070(15)
C61 0.200(11) 0.164(10) 0.271(12) -0.008(8) 0.095(10) 0.016(8)
C62 0.220(11) 0.202(11) 0.290(13) -0.034(8) 0.109(9) 0.014(8)
C63 0.244(13) 0.226(12) 0.332(14) -0.058(9) 0.096(11) 0.015(9)
C64 0.299(17) 0.275(15) 0.372(19) -0.066(13) 0.117(15) -0.062(13)
C65 0.224(12) 0.233(12) 0.238(12) -0.010(9) 0.088(10) -0.020(9)
C66 0.222(12) 0.262(13) 0.242(12) -0.037(9) 0.096(9) 0.003(9)
C67 0.245(13) 0.305(14) 0.280(14) -0.028(10) 0.075(10) -0.006(11)
C68 0.308(18) 0.302(17) 0.356(18) -0.062(14) 0.121(15) -0.040(14)
C69 0.182(11) 0.200(11) 0.255(12) -0.005(8) 0.070(9) -0.018(8)
C70 0.193(11) 0.231(11) 0.283(13) 0.029(8) 0.072(9) -0.023(8)
C71 0.209(12) 0.264(12) 0.307(14) 0.053(10) 0.073(10) -0.024(9)
C72 0.259(16) 0.304(15) 0.324(16) 0.112(13) 0.061(13) -0.001(13)
C73 0.159(10) 0.293(16) 0.275(14) -0.034(11) -0.022(10) -0.016(11)
C74 0.184(11) 0.321(15) 0.289(13) -0.027(11) -0.036(10) 0.002(11)
C75 0.231(12) 0.340(15) 0.305(13) -0.031(12) -0.020(11) 0.014(12)
C76 0.310(12) 0.355(13) 0.352(12) 0.005(10) 0.031(9) 0.005(10)
C77 0.153(9) 0.236(12) 0.201(11) 0.009(8) -0.007(8) -0.033(8)
C78 0.201(10) 0.268(13) 0.236(12) -0.010(9) -0.008(9) -0.046(9)
C79 0.246(13) 0.302(14) 0.259(12) -0.018(10) 0.021(10) -0.057(11)
C80 0.343(19) 0.312(17) 0.315(16) -0.058(14) 0.065(15) 0.007(15)
P1 0.118(2) 0.154(2) 0.189(3) 0.0051(19) 0.032(2) 0.0009(18)
P2 0.133(3) 0.160(2) 0.185(3) -0.008(2) 0.028(2) -0.0002(19)

loop_
_atom_type_symbol
_atom_type_description
_atom_type_scat_dispersion_real
_atom_type_scat_dispersion_imag
_atom_type_scat_source
C C 0.0033 0.0016 'International Tables Vol C Tables 4.2.6.8 and 6.1.1.4'
H H 0.0000 0.0000 'International Tables Vol C Tables 4.2.6.8 and 6.1.1.4'
B B 0.0013 0.0007 'International Tables Vol C Tables 4.2.6.8 and 6.1.1.4'
P P 0.1023 0.0942 'International Tables Vol C Tables 4.2.6.8 and 6.1.1.4'

loop_
_geom_angle_atom_site_label_1
_geom_angle_atom_site_label_2
_geom_angle_atom_site_label_3
_geom_angle
C19 B1 C7 110.0(6)
C19 B1 C13 103.8(6)
C7 B1 C13 112.8(6)
C19 B1 C1 113.1(6)
C7 B1 C1 104.0(6)
C13 B1 C1 113.4(6)
C31 B2 C25 103.2(5)
C31 B2 C37 111.0(6)
C25 B2 C37 112.6(6)
C31 B2 C43 113.9(6)
C25 B2 C43 112.2(6)
C37 B2 C43 104.3(6)
C2 C1 C6 120.0
C2 C1 B1 116.8(3)
C6 C1 B1 123.1(3)
C1 C2 C3 120.0
C2 C3 C4 120.0
C5 C4 C3 120.0
C4 C5 C6 120.0
C5 C6 C1 120.0
C8 C7 C12 119.7
C8 C7 B1 120.8(4)
C12 C7 B1 119.0(3)
C7 C8 C9 122.0
C10 C9 C8 112.0
C11 C10 C9 127.9
C10 C11 C12 120.6
C7 C12 C11 117.6
C18 C13 C14 123.0
C18 C13 B1 119.6(3)
C14 C13 B1 117.4(3)
C13 C14 C15 120.9
C16 C15 C14 112.7
C15 C16 C17 128.8
C16 C17 C18 115.3
C17 C18 C13 118.5
C24 C19 C20 119.3
C24 C19 B1 122.5(4)
C20 C19 B1 117.7(4)
C21 C20 C19 120.2
C22 C21 C20 115.3
C21 C22 C23 128.5
C22 C23 C24 112.1
C19 C24 C23 123.6
C26 C25 C30 115.1
C26 C25 B2 117.6(3)
C30 C25 B2 127.3(3)
C25 C26 C27 120.9
C28 C27 C26 120.2
C29 C28 C27 118.8
C28 C29 C30 122.1
C29 C30 C25 122.9
C36 C31 C32 114.4
C36 C31 B2 121.8(3)
C32 C31 B2 123.7(3)
C33 C32 C31 118.2
C34 C33 C32 125.4
C33 C34 C35 118.0
C36 C35 C34 117.6
C35 C36 C31 126.4
C38 C37 C42 118.1(9)
C38 C37 B2 122.7(8)
C42 C37 B2 119.2(8)
C37 C38 C39 122.9(10)
C40 C39 C38 115.6(11)
C39 C40 C41 125.7(12)
C40 C41 C42 116.0(11)
C37 C42 C41 121.8(10)
C44 C43 C48 120.0
C44 C43 B2 119.0(7)
C48 C43 B2 120.9(7)
C43 C44 C45 120.0
C46 C45 C44 120.0
C45 C46 C47 120.0
C46 C47 C48 120.0
C47 C48 C43 120.0
C50 C49 P1 116.0(11)
C49 C50 C51 113.1(15)
C50 C51 C52 116.1(6)
C54 C53 P1 116.4(11)
C55 C54 C53 121.5(16)
C56 C55 C54 118.9(18)
C58 C57 P1 117.0(11)
C59 C58 C57 121.2(16)
C58 C59 C60 111.3(16)
C62 C61 P1 117.5(11)
C61 C62 C63 121.0(15)
C64 C63 C62 120.3(17)
C66 C65 P2 115.9(11)
C65 C66 C67 116.8(15)
C66 C67 C68 118.7(17)
C70 C69 P2 113.4(10)
C71 C70 C69 114.8(13)
C70 C71 C72 113.8(13)
C74 C73 P2 117.5(13)
C73 C74 C75 110.8(17)
C74 C75 C76 108.8(16)
C78 C77 P2 113.7(10)
C77 C78 C79 115.5(14)
C80 C79 C78 110.9(15)
C49 P1 C57 113.9(6)
C49 P1 C61 97.3(7)
C57 P1 C61 116.7(6)
C49 P1 C53 115.8(7)
C57 P1 C53 100.0(6)
C61 P1 C53 114.1(6)
C77 P2 C73 113.8(6)
C77 P2 C65 97.6(6)
C73 P2 C65 118.1(7)
C77 P2 C69 114.6(6)
C73 P2 C69 99.0(6)
C65 P2 C69 114.8(6)

loop_
_geom_bond_atom_site_label_1
_geom_bond_atom_site_label_2
_geom_bond_distance
B1 C19 1.609(9)
B1 C7 1.651(10)
B1 C13 1.672(11)
B1 C1 1.679(11)
B2 C31 1.624(9)
B2 C25 1.628(8)
B2 C37 1.642(11)
B2 C43 1.652(10)
C1 C2 1.3900
C1 C6 1.3900
C2 C3 1.3900
C3 C4 1.3900
C4 C5 1.3900
C5 C6 1.3900
C7 C8 1.3735
C7 C12 1.4200
C8 C9 1.5186
C9 C10 1.3902
C10 C11 1.2840
C11 C12 1.4538
C13 C18 1.4003
C13 C14 1.4006
C14 C15 1.4007
C15 C16 1.3998
C16 C17 1.4000
C17 C18 1.4002
C19 C24 1.3996
C19 C20 1.4002
C20 C21 1.3989
C21 C22 1.3869
C22 C23 1.3881
C23 C24 1.4014
C25 C26 1.3815
C25 C30 1.3943
C26 C27 1.4716
C27 C28 1.3531
C28 C29 1.3343
C29 C30 1.3940
C31 C36 1.3813
C31 C32 1.4146
C32 C33 1.3991
C33 C34 1.3277
C34 C35 1.3836
C35 C36 1.3782
C37 C38 1.375(7)
C37 C42 1.386(7)
C38 C39 1.395(8)
C39 C40 1.362(7)
C40 C41 1.374(8)
C41 C42 1.399(8)
C43 C44 1.3900
C43 C48 1.3900
C44 C45 1.3900
C45 C46 1.3900
C46 C47 1.3900
C47 C48 1.3900
C49 C50 1.469(10)
C49 P1 1.712(12)
C50 C51 1.484(10)
C51 C52 1.4981(13)
C53 C54 1.449(11)
C53 P1 1.765(11)
C54 C55 1.439(12)
C55 C56 1.438(12)
C57 C58 1.466(12)
C57 P1 1.759(11)
C58 C59 1.464(12)
C59 C60 1.484(12)
C61 C62 1.398(11)
C61 P1 1.763(11)
C62 C63 1.416(11)
C63 C64 1.384(11)
C65 C66 1.412(11)
C65 P2 1.784(13)
C66 C67 1.436(11)
C67 C68 1.438(9)
C69 C70 1.476(10)
C69 P2 1.805(12)
C70 C71 1.474(10)
C71 C72 1.476(8)
C73 C74 1.429(12)
C73 P2 1.771(14)
C74 C75 1.433(12)
C75 C76 1.441(9)
C77 C78 1.488(11)
C77 P2 1.759(11)
C78 C79 1.501(11)
C79 C80 1.500(9)
